data_8101603
loop_
_publ_author_name
'Z\"urcher, Fabio'
'Nesper, Reinhard'

_publ_section_title
;
Crystal structure of two strontium calcium monosilicides, Sr~0.7~Ca~0.3~Si 
and Sr~0.19~Ca~0.81~Si
;
_journal_issue 4
_journal_name_full 'Zeitschrift f\"ur Kristallographie - New Crystal Structures'
_journal_page_first 415
_journal_page_last 416
_journal_volume 214
_journal_year 1999
_chemical_formula_moiety Sr0.19Ca0.81Si
_chemical_formula_structural 'Sr0.19 Ca0.81 Si'
_chemical_formula_sum 'Ca0.81 Si Sr0.19'
_chemical_formula_weight 77.68
_space_group_IT_number 63
_symmetry_cell_setting orthorhombic
_symmetry_space_group_name_Hall '-C 2c 2'
_symmetry_space_group_name_H-M 'C m c m'
_cell_angle_alpha 90.00
_cell_angle_beta 90.00
_cell_angle_gamma 90.00
_cell_formula_units_Z 4
_cell_length_a 4.614(2)
_cell_length_b 10.865(5)
_cell_length_c 3.924(2)
_cell_measurement_temperature 298(2)
_cell_volume 196.7(2)
_diffrn_ambient_temperature 298(2)
_exptl_crystal_density_diffrn 2.623
_refine_ls_R_factor_obs 0.0125
_refine_ls_wR_factor_obs 0.0305
_cod_database_code 8101603

loop_
_symmetry_equiv_pos_as_xyz
'x, y, z'
'-x, -y, z+1/2'
'-x, y, -z+1/2'
'x, -y, -z'
'x+1/2, y+1/2, z'
'-x+1/2, -y+1/2, z+1/2'
'-x+1/2, y+1/2, -z+1/2'
'x+1/2, -y+1/2, -z'
'-x, -y, -z'
'x, y, -z-1/2'
'x, -y, z-1/2'
'-x, y, z'
'-x+1/2, -y+1/2, -z'
'x+1/2, y+1/2, -z-1/2'
'x+1/2, -y+1/2, z-1/2'
'-x+1/2, y+1/2, z'

loop_
_atom_site_aniso_label
_atom_site_aniso_U_11
_atom_site_aniso_U_22
_atom_site_aniso_U_33
_atom_site_aniso_U_23
_atom_site_aniso_U_13
_atom_site_aniso_U_12
Ca 0.0122(2) 0.0119(2) 0.0104(2) 0.000 0.000 0.000
Sr 0.0122(2) 0.0119(2) 0.0104(2) 0.000 0.000 0.000
Si 0.0136(3) 0.0128(3) 0.0098(3) 0.000 0.000 0.000

loop_
_atom_site_label
_atom_site_type_symbol
_atom_site_fract_x
_atom_site_fract_y
_atom_site_fract_z
_atom_site_U_iso_or_equiv
_atom_site_thermal_displace_type
_atom_site_occupancy
_atom_site_calc_flag
_atom_site_refinement_flags
_atom_site_disorder_group
Ca Ca 0.0000 0.64030(4) 0.2500 0.01149(16) Uani 0.807(4) d SP .
Sr Sr 0.0000 0.64030(4) 0.2500 0.01149(16) Uani 0.193(4) d SP .
Si Si 0.0000 0.93135(7) 0.2500 0.0121(2) Uani 1 d S .

loop_
_geom_bond_atom_site_label_1
_geom_bond_atom_site_label_2
_geom_bond_distance
_geom_bond_site_symmetry_2
_geom_bond_publ_flag
Ca Si 3.1267(3) 13_465 ?
Ca Si 3.1267(3) 13_566 ?
Ca Si 3.1267(3) 13_466 ?
Ca Si 3.1267(3) 13_565 ?
Ca Si 3.1624(9) . ?
Ca Si 3.2366(6) 5_445 ?
Ca Si 3.2366(6) 5_545 ?
Ca Ca 3.6255(8) 9_565 ?
Ca Ca 3.6255(8) 9_566 ?
Ca Ca 3.8540(6) 13_566 ?
Ca Ca 3.8540(6) 13_565 ?
Ca Ca 3.8540(6) 13_466 ?
Ca Ca 3.8540(6) 13_465 ?
Ca Ca 3.9238(2) 1_554 ?
Ca Ca 3.9238(2) 1_556 ?
Ca Ca 4.6136(5) 1_455 ?
Ca Ca 4.6136(5) 1_655 ?
Ca Si 5.0396(6) 1_556 ?
Ca Si 5.0395(6) 1_554 ?
Ca Si 5.0507(9) 9_576 ?
Si Si 2.4646(9) 9_576 ?
Si Si 2.4646(9) 9_575 ?
Si Ca 3.1267(3) 13_465 ?
Si Ca 3.1267(3) 13_566 ?
Si Ca 3.1267(3) 13_466 ?
Si Ca 3.1267(3) 13_565 ?
Si Ca 3.2366(6) 5 ?
Si Ca 3.2366(6) 5_455 ?
Si Si 3.9238(2) 1_556 ?
Si Si 3.9238(2) 1_554 ?
Si Si 4.6136(5) 1_655 ?
Si Si 4.6136(5) 1_455 ?
Si Si 4.9700(12) 13_465 ?
Si Si 4.9700(12) 13_466 ?
Si Si 4.9700(12) 13_565 ?
Si Si 4.9700(12) 13_566 ?
Si Ca 5.0395(6) 1_554 ?
Si Ca 5.0395(6) 1_556 ?
Si Ca 5.0508(9) 9_576 ?
